data_2209236
loop_
_publ_author_name
' Renata Od\<zak'
'Halasz, Ivan'
'Sr\/danka Tomi\'c'
'Dubravka Matkovi\'c \<Calogovi\'c'

_publ_section_title
;
 <i>N</i>-Benzyl-4-(hydroxyiminomethyl)pyridinium bromide
;
_journal_coeditor_code KP2018
_journal_issue 6
_journal_name_full 'Acta Crystallographica Section E'
_journal_page_first o2423
_journal_page_last o2424
_journal_paper_doi 10.1107/S1600536806018356
_journal_volume 62
_journal_year 2006
_chemical_formula_iupac 'C13 H13 N2 O +, Br -'
_chemical_formula_moiety 'C13 H13 N2 O +, Br -'
_chemical_formula_sum 'C13 H13 Br N2 O'
_chemical_formula_weight 293.16
_chemical_name_common
;
N-Benzyl-4-(hydroxyiminomethyl)pyridinium bromide
;
_chemical_name_systematic ?
_space_group_IT_number 14
_symmetry_cell_setting monoclinic
_symmetry_space_group_name_Hall '-P 2ybc'
_symmetry_space_group_name_H-M 'P 1 21/c 1'
_atom_sites_solution_hydrogens geom
_atom_sites_solution_primary direct
_atom_sites_solution_secondary difmap
_audit_creation_method SHELXL-97
_cell_angle_alpha 90.00
_cell_angle_beta 90.918(16)
_cell_angle_gamma 90.00
_cell_formula_units_Z 4
_cell_length_a 10.365(2)
_cell_length_b 9.556(2)
_cell_length_c 13.297(3)
_cell_measurement_reflns_used 915
_cell_measurement_temperature 295(2)
_cell_measurement_theta_max 20.7
_cell_measurement_theta_min 2.6
_cell_volume 1316.9(5)
_computing_cell_refinement
;
CrysAlis RED (Oxford Diffraction, 2003)
;
_computing_data_collection
;
CrysAlis CCD (Oxford Diffraction, 2003)
;
_computing_data_reduction 'CrysAlis RED'
_computing_molecular_graphics 'ORTEP-3 (Farrugia, 1997) and SCHAKAL99 (Keller, 1999)'
_computing_publication_material SHELXL97
_computing_structure_refinement 'SHELXL97 (Sheldrick, 1997)'
_computing_structure_solution 'SHELXS97 (Sheldrick, 1997)'
_diffrn_ambient_temperature 295(2)
_diffrn_measured_fraction_theta_full 0.983
_diffrn_measured_fraction_theta_max 0.983
_diffrn_measurement_device_type 'Xcalibur CCD'
_diffrn_measurement_method \w
_diffrn_radiation_monochromator graphite
_diffrn_radiation_source 'fine-focus sealed tube'
_diffrn_radiation_type MoK\a
_diffrn_radiation_wavelength 0.71073
_diffrn_reflns_av_R_equivalents 0.0205
_diffrn_reflns_av_sigmaI/netI 0.0339
_diffrn_reflns_limit_h_max 12
_diffrn_reflns_limit_h_min -12
_diffrn_reflns_limit_k_max 8
_diffrn_reflns_limit_k_min -11
_diffrn_reflns_limit_l_max 16
_diffrn_reflns_limit_l_min -16
_diffrn_reflns_number 4817
_diffrn_reflns_theta_full 26.09
_diffrn_reflns_theta_max 26.09
_diffrn_reflns_theta_min 4.24
_diffrn_standards_number 0
_exptl_absorpt_coefficient_mu 3.107
_exptl_absorpt_correction_T_max 0.569
_exptl_absorpt_correction_T_min 0.356
_exptl_absorpt_correction_type analytical
_exptl_absorpt_process_details '(Alcock, 1970)'
_exptl_crystal_colour colourless
_exptl_crystal_density_diffrn 1.479
_exptl_crystal_density_method 'not measured'
_exptl_crystal_description 'rounded block'
_exptl_crystal_F_000 592
_exptl_crystal_size_max 0.65
_exptl_crystal_size_mid 0.45
_exptl_crystal_size_min 0.30
_refine_diff_density_max 0.425
_refine_diff_density_min -0.285
_refine_ls_extinction_method none
_refine_ls_goodness_of_fit_ref 0.983
_refine_ls_hydrogen_treatment mixed
_refine_ls_matrix_type full
_refine_ls_number_parameters 158
_refine_ls_number_reflns 2571
_refine_ls_number_restraints 0
_refine_ls_restrained_S_all 0.983
_refine_ls_R_factor_all 0.0485
_refine_ls_R_factor_gt 0.0316
_refine_ls_shift/su_max 0.002
_refine_ls_shift/su_mean 0.000
_refine_ls_structure_factor_coef Fsqd
_refine_ls_weighting_details 'calc w=1/[\s^2^(Fo^2^)+(0.0431P)^2^] where P=(Fo^2^+2Fc^2^)/3'
_refine_ls_weighting_scheme calc
_refine_ls_wR_factor_gt 0.0728
_refine_ls_wR_factor_ref 0.0805
_reflns_number_gt 1851
_reflns_number_total 2571
_reflns_threshold_expression I>2\s(I)
_cod_data_source_file kp2018.cif
_cod_data_source_block I
_cod_original_sg_symbol_H-M 'P 21/c'
_cod_database_code 2209236
_cod_database_fobs_code 2209236

loop_
_symmetry_equiv_pos_as_xyz
'x, y, z'
'-x, y+1/2, -z+1/2'
'-x, -y, -z'
'x, -y-1/2, z-1/2'

loop_
_atom_site_type_symbol
_atom_site_label
_atom_site_fract_x
_atom_site_fract_y
_atom_site_fract_z
_atom_site_U_iso_or_equiv
_atom_site_adp_type
_atom_site_calc_flag
_atom_site_refinement_flags
_atom_site_occupancy
O O1 -0.1988(2) 0.7256(3) 0.89288(19) 0.0799(8) Uani d . 1
H H1O -0.212(4) 0.773(5) 0.943(3) 0.115(17) Uiso d . 1
Br Br1 -0.29284(3) 0.92022(3) 1.06854(2) 0.05522(14) Uani d . 1
N N1 0.2742(2) 0.7934(2) 0.60940(14) 0.0428(5) Uani d . 1
C C3 0.0536(2) 0.7434(3) 0.71534(18) 0.0416(6) Uani d . 1
C C8 0.3858(2) 0.8650(3) 0.45190(18) 0.0421(6) Uani d . 1
C C9 0.4731(3) 0.8169(3) 0.38219(19) 0.0488(7) Uani d . 1
H H9 0.5311 0.7467 0.4002 0.059 Uiso calc R 1
C C2 0.1480(2) 0.8329(3) 0.75186(18) 0.0436(6) Uani d . 1
H H2 0.1370 0.8773 0.8134 0.052 Uiso calc R 1
N N2 -0.0836(2) 0.7713(3) 0.85407(17) 0.0540(6) Uani d . 1
C C6 -0.0632(3) 0.7122(3) 0.7701(2) 0.0523(7) Uani d . 1
H H6 -0.1230 0.6490 0.7437 0.063 Uiso calc R 1
C C1 0.2569(2) 0.8566(3) 0.69865(18) 0.0451(6) Uani d . 1
H H1 0.3198 0.9168 0.7241 0.054 Uiso calc R 1
C C7 0.3997(2) 0.8091(3) 0.55740(19) 0.0532(7) Uani d . 1
H H7A 0.4422 0.7188 0.5552 0.064 Uiso calc R 1
H H7B 0.4546 0.8719 0.5963 0.064 Uiso calc R 1
C C5 0.1847(3) 0.7084(3) 0.57133(19) 0.0537(8) Uani d . 1
H H5 0.1979 0.6663 0.5093 0.064 Uiso calc R 1
C C4 0.0737(3) 0.6818(3) 0.6218(2) 0.0553(8) Uani d . 1
H H4 0.0115 0.6228 0.5938 0.066 Uiso calc R 1
C C12 0.3007(4) 1.0208(4) 0.3270(3) 0.0748(10) Uani d . 1
H H12 0.2419 1.0897 0.3078 0.090 Uiso calc R 1
C C10 0.4748(3) 0.8717(4) 0.2869(2) 0.0635(9) Uani d . 1
H H10 0.5354 0.8402 0.2412 0.076 Uiso calc R 1
C C13 0.2999(3) 0.9676(4) 0.4243(2) 0.0600(8) Uani d . 1
H H13 0.2413 1.0015 0.4705 0.072 Uiso calc R 1
C C11 0.3886(4) 0.9715(4) 0.2591(2) 0.0729(10) Uani d . 1
H H11 0.3887 1.0068 0.1939 0.087 Uiso calc R 1

loop_
_atom_site_aniso_label
_atom_site_aniso_U_11
_atom_site_aniso_U_22
_atom_site_aniso_U_33
_atom_site_aniso_U_12
_atom_site_aniso_U_13
_atom_site_aniso_U_23
O1 0.0638(15) 0.101(2) 0.0765(16) -0.0256(13) 0.0378(13) -0.0215(15)
Br1 0.0569(2) 0.0616(2) 0.04745(18) -0.01064(15) 0.00907(13) -0.00452(13)
N1 0.0404(12) 0.0540(14) 0.0343(11) 0.0006(11) 0.0072(9) -0.0001(10)
C3 0.0458(15) 0.0398(15) 0.0392(13) -0.0037(12) 0.0062(11) -0.0010(11)
C8 0.0422(14) 0.0460(15) 0.0382(13) -0.0023(13) 0.0033(11) 0.0020(12)
C9 0.0460(15) 0.0574(18) 0.0433(14) -0.0027(14) 0.0095(12) -0.0081(13)
C2 0.0492(15) 0.0486(17) 0.0333(13) -0.0015(13) 0.0051(11) -0.0072(11)
N2 0.0452(13) 0.0673(17) 0.0501(13) -0.0047(12) 0.0154(11) 0.0002(12)
C6 0.0471(16) 0.0572(19) 0.0530(16) -0.0094(14) 0.0122(13) -0.0097(14)
C1 0.0442(15) 0.0521(16) 0.0391(13) -0.0054(13) 0.0019(12) -0.0086(12)
C7 0.0375(14) 0.079(2) 0.0438(14) 0.0029(14) 0.0072(12) 0.0041(14)
C5 0.0563(17) 0.065(2) 0.0402(14) -0.0061(15) 0.0109(13) -0.0194(13)
C4 0.0535(17) 0.0605(19) 0.0521(16) -0.0152(15) 0.0081(13) -0.0190(14)
C12 0.088(2) 0.058(2) 0.078(2) 0.004(2) -0.021(2) 0.0146(18)
C10 0.073(2) 0.076(2) 0.0409(16) -0.0219(19) 0.0113(15) -0.0070(16)
C13 0.0612(19) 0.0615(19) 0.0575(18) 0.0103(16) 0.0039(15) -0.0007(15)
C11 0.106(3) 0.070(2) 0.0427(17) -0.031(2) -0.0059(19) 0.0103(16)

loop_
_atom_type_symbol
_atom_type_description
_atom_type_scat_dispersion_real
_atom_type_scat_dispersion_imag
_atom_type_scat_source
C C 0.0033 0.0016 'International Tables Vol C Tables 4.2.6.8 and 6.1.1.4'
H H 0.0000 0.0000 'International Tables Vol C Tables 4.2.6.8 and 6.1.1.4'
N N 0.0061 0.0033 'International Tables Vol C Tables 4.2.6.8 and 6.1.1.4'
O O 0.0106 0.0060 'International Tables Vol C Tables 4.2.6.8 and 6.1.1.4'
Br Br -0.2901 2.4595 'International Tables Vol C Tables 4.2.6.8 and 6.1.1.4'

loop_
_geom_angle_atom_site_label_1
_geom_angle_atom_site_label_2
_geom_angle_atom_site_label_3
_geom_angle
N2 O1 H1O 107(3)
C5 N1 C1 120.6(2)
C5 N1 C7 119.7(2)
C1 N1 C7 119.5(2)
C2 C3 C4 117.4(2)
C2 C3 C6 122.8(2)
C4 C3 C6 119.8(2)
C13 C8 C9 119.1(2)
C13 C8 C7 123.8(2)
C9 C8 C7 116.9(2)
C10 C9 C8 120.7(3)
C10 C9 H9 119.7
C8 C9 H9 119.7
C1 C2 C3 120.6(2)
C1 C2 H2 119.7
C3 C2 H2 119.7
C6 N2 O1 110.2(2)
N2 C6 C3 120.0(3)
N2 C6 H6 120.0
C3 C6 H6 120.0
N1 C1 C2 120.5(2)
N1 C1 H1 119.8
C2 C1 H1 119.8
N1 C7 C8 113.4(2)
N1 C7 H7A 108.9
C8 C7 H7A 108.9
N1 C7 H7B 108.9
C8 C7 H7B 108.9
H7A C7 H7B 107.7
N1 C5 C4 121.1(2)
N1 C5 H5 119.5
C4 C5 H5 119.5
C5 C4 C3 119.9(3)
C5 C4 H4 120.1
C3 C4 H4 120.1
C11 C12 C13 119.9(3)
C11 C12 H12 120.0
C13 C12 H12 120.0
C11 C10 C9 120.2(3)
C11 C10 H10 119.9
C9 C10 H10 119.9
C8 C13 C12 119.9(3)
C8 C13 H13 120.1
C12 C13 H13 120.1
C10 C11 C12 120.2(3)
C10 C11 H11 119.9
C12 C11 H11 119.9

loop_
_geom_bond_atom_site_label_1
_geom_bond_atom_site_label_2
_geom_bond_distance
O1 N2 1.379(3)
O1 H1O 0.81(4)
N1 C5 1.326(3)
N1 C1 1.346(3)
N1 C7 1.491(3)
C3 C2 1.382(4)
C3 C4 1.395(3)
C3 C6 1.454(3)
C8 C13 1.370(4)
C8 C9 1.384(3)
C8 C7 1.506(4)
C9 C10 1.371(4)
C9 H9 0.9300
C2 C1 1.361(3)
C2 H2 0.9300
N2 C6 1.272(3)
C6 H6 0.9300
C1 H1 0.9300
C7 H7A 0.9700
C7 H7B 0.9700
C5 C4 1.365(4)
C5 H5 0.9300
C4 H4 0.9300
C12 C11 1.376(5)
C12 C13 1.390(4)
C12 H12 0.9300
C10 C11 1.355(5)
C10 H10 0.9300
C13 H13 0.9300
C11 H11 0.9300

loop_
_geom_hbond_atom_site_label_D
_geom_hbond_atom_site_label_H
_geom_hbond_atom_site_label_A
_geom_hbond_site_symmetry_A
_geom_hbond_distance_DH
_geom_hbond_distance_HA
_geom_hbond_distance_DA
_geom_hbond_angle_DHA
_geom_hbond_publ_flag
O1 H1O Br1 1_555 0.80(4) 2.37(4) 3.153(3) 166(4) y

loop_
_cod_related_entry_id
_cod_related_entry_database
_cod_related_entry_code
1 ChemSpider 21128147
